data_1568024
loop_
_publ_author_name
'Jiang, Yunjia'
'Wang, Lingyao'
'Yan, Tongan'
'Hu, Jianbo'
'Sun, Wanqi'
'Krishna, Rajamani'
'Wang, Dongmei'
'Gu, Zonglin'
'Liu, Dahuan'
'Cui, Xili'
'Xing, Huabin'
'Zhang, Yuanbin'

_publ_section_title
;
 Insights into the thermodynamic-kinetic synergistic separation of
 propyne/propylene in anion pillared cage MOFs with entropy-enthalpy
 balanced adsorption sites.
;
_journal_issue 2
_journal_name_full 'Chemical science'
_journal_page_first 298
_journal_page_last 309
_journal_paper_doi 10.1039/d2sc05742e
_journal_volume 14
_journal_year 2023
_chemical_formula_moiety '0.17(C120 H96 Cu6 N32), 2(F3 Si0.5)'
_chemical_formula_sum 'C20 H16 Cu F6 N5.33 Si'
_chemical_formula_weight 536.68
_space_group_crystal_system cubic
_space_group_IT_number 223
_space_group_name_Hall '-P 4n 2 3'
_space_group_name_H-M_alt 'P m -3 n'
_atom_sites_solution_hydrogens geom
_audit_creation_date 2022-06-28
_audit_creation_method
;
Olex2 1.2
(compiled 2016.08.25 svn.r3337 for OlexSys, GUI svn.r5221)
;
_audit_update_record
;
2022-07-14 deposited with the CCDC.	2022-11-28 downloaded from the CCDC.
;
_cell_angle_alpha 90
_cell_angle_beta 90
_cell_angle_gamma 90
_cell_formula_units_Z 6
_cell_length_a 17.5051(3)
_cell_length_b 17.5051(3)
_cell_length_c 17.5051(3)
_cell_measurement_reflns_used 5106
_cell_measurement_temperature 102(2)
_cell_measurement_theta_max 27.40
_cell_measurement_theta_min 2.60
_cell_volume 5364.06(16)
_computing_cell_refinement 'SAINT V8.38A (?, 2016)'
_computing_data_reduction 'SAINT V8.38A (?, 2016)'
_computing_molecular_graphics 'Olex2 (Dolomanov et al., 2009)'
_computing_publication_material 'Olex2 (Dolomanov et al., 2009)'
_computing_structure_refinement 'ShelXL (Sheldrick, 2015)'
_diffrn_ambient_temperature 102.0
_diffrn_measured_fraction_theta_full 0.998
_diffrn_measured_fraction_theta_max 0.998
_diffrn_measurement_device_type 'Bruker APEX-II CCD'
_diffrn_measurement_method '\f and \w scans'
_diffrn_radiation_type MoK\a
_diffrn_radiation_wavelength 0.71073
_diffrn_reflns_av_R_equivalents 0.0816
_diffrn_reflns_av_unetI/netI 0.0268
_diffrn_reflns_Laue_measured_fraction_full 0.998
_diffrn_reflns_Laue_measured_fraction_max 0.998
_diffrn_reflns_limit_h_max 20
_diffrn_reflns_limit_h_min -22
_diffrn_reflns_limit_k_max 22
_diffrn_reflns_limit_k_min -17
_diffrn_reflns_limit_l_max 22
_diffrn_reflns_limit_l_min -22
_diffrn_reflns_number 20027
_diffrn_reflns_point_group_measured_fraction_full 0.998
_diffrn_reflns_point_group_measured_fraction_max 0.998
_diffrn_reflns_theta_full 26.000
_diffrn_reflns_theta_max 27.461
_diffrn_reflns_theta_min 2.327
_diffrn_standards_number 0
_exptl_absorpt_coefficient_mu 0.687
_exptl_absorpt_correction_type none
_exptl_crystal_colour 'clear dark violet'
_exptl_crystal_colour_lustre clear
_exptl_crystal_colour_modifier dark
_exptl_crystal_colour_primary violet
_exptl_crystal_density_diffrn 0.997
_exptl_crystal_description block
_exptl_crystal_F_000 1622
_exptl_crystal_size_max 0.28
_exptl_crystal_size_mid 0.25
_exptl_crystal_size_min 0.2
_refine_diff_density_max 0.319
_refine_diff_density_min -0.266
_refine_diff_density_rms 0.069
_refine_ls_extinction_method none
_refine_ls_goodness_of_fit_ref 1.240
_refine_ls_hydrogen_treatment constr
_refine_ls_matrix_type full
_refine_ls_number_parameters 53
_refine_ls_number_reflns 1135
_refine_ls_number_restraints 0
_refine_ls_restrained_S_all 1.240
_refine_ls_R_factor_all 0.0457
_refine_ls_R_factor_gt 0.0362
_refine_ls_shift/su_max 0.000
_refine_ls_shift/su_mean 0.000
_refine_ls_structure_factor_coef Fsqd
_refine_ls_weighting_details 'w=1/[\s^2^(Fo^2^)+(0.0390P)^2^+7.7930P] where P=(Fo^2^+2Fc^2^)/3'
_refine_ls_weighting_scheme calc
_refine_ls_wR_factor_gt 0.1110
_refine_ls_wR_factor_ref 0.1174
_reflns_Friedel_coverage 0.000
_reflns_number_gt 937
_reflns_number_total 1135
_reflns_threshold_expression 'I > 2\s(I)'
_cod_data_source_file d2sc05742e3.cif
_cod_data_source_block 20220628_znu2_si_activated_02_b_sq
_cod_depositor_comments 'Adding full bibliography for 1568021--1568024.cif.'
_cod_original_cell_volume 5364.1(3)
_cod_database_code 1568024
_shelx_space_group_comment
;
The symmetry employed for this shelxl refinement is uniquely defined
by the following loop, which should always be used as a source of
symmetry information in preference to the above space-group names.
They are only intended as comments.
;
_shelx_estimated_absorpt_t_max 0.875
_shelx_estimated_absorpt_t_min 0.831
_olex2_refinement_description
;
1. Fixed Uiso
 At 1.2 times of:
  All C(H) groups
2. Others
 Sof(F0)=0.5*(1-FVAR(2))
 Sof(F1)=0.5*FVAR(2)
3.a Aromatic/amide H refined with riding coordinates:
 C008(H008), C009(H009)
;
_shelx_shelxl_version_number 2014/7
_olex2_submission_special_instructions 'No special instructions were received'

loop_
_space_group_symop_operation_xyz
'x, y, z'
'-x, -y, z'
'-x, y, -z'
'x, -y, -z'
'z, x, y'
'z, -x, -y'
'-z, -x, y'
'-z, x, -y'
'y, z, x'
'-y, z, -x'
'y, -z, -x'
'-y, -z, x'
'y+1/2, x+1/2, -z+1/2'
'-y+1/2, -x+1/2, -z+1/2'
'y+1/2, -x+1/2, z+1/2'
'-y+1/2, x+1/2, z+1/2'
'x+1/2, z+1/2, -y+1/2'
'-x+1/2, z+1/2, y+1/2'
'-x+1/2, -z+1/2, -y+1/2'
'x+1/2, -z+1/2, y+1/2'
'z+1/2, y+1/2, -x+1/2'
'z+1/2, -y+1/2, x+1/2'
'-z+1/2, y+1/2, x+1/2'
'-z+1/2, -y+1/2, -x+1/2'
'-x, -y, -z'
'x, y, -z'
'x, -y, z'
'-x, y, z'
'-z, -x, -y'
'-z, x, y'
'z, x, -y'
'z, -x, y'
'-y, -z, -x'
'y, -z, x'
'-y, z, x'
'y, z, -x'
'-y-1/2, -x-1/2, z-1/2'
'y-1/2, x-1/2, z-1/2'
'-y-1/2, x-1/2, -z-1/2'
'y-1/2, -x-1/2, -z-1/2'
'-x-1/2, -z-1/2, y-1/2'
'x-1/2, -z-1/2, -y-1/2'
'x-1/2, z-1/2, y-1/2'
'-x-1/2, z-1/2, -y-1/2'
'-z-1/2, -y-1/2, x-1/2'
'-z-1/2, y-1/2, -x-1/2'
'z-1/2, -y-1/2, -x-1/2'
'z-1/2, y-1/2, x-1/2'

loop_
_atom_site_label
_atom_site_type_symbol
_atom_site_fract_x
_atom_site_fract_y
_atom_site_fract_z
_atom_site_U_iso_or_equiv
_atom_site_adp_type
_atom_site_occupancy
_atom_site_site_symmetry_order
_atom_site_calc_flag
_atom_site_refinement_flags_posn
_atom_site_refinement_flags_adp
_atom_site_refinement_flags_occupancy
_atom_site_disorder_assembly
_atom_site_disorder_group
Cu01 Cu 1.0000 0.7500 0.5000 0.0192(2) Uani 1 8 d S T P . .
Si02 Si 1.0000 0.5000 0.5000 0.0135(3) Uani 1 8 d S T P . .
F003 F 1.0000 0.59735(14) 0.5000 0.0172(5) Uani 1 4 d S T P A .
N004 N 0.7500 0.7500 0.2500 0.0199(9) Uani 1 6 d S T P . .
N005 N 0.91928(10) 0.7500 0.41928(10) 0.0179(5) Uani 1 2 d S T P . .
C006 C 0.80708(11) 0.7500 0.30708(11) 0.0174(6) Uani 1 2 d S T P . .
F0 F 0.9171(5) 0.5000 0.4511(7) 0.027(2) Uani 0.49(2) 2 d S T P A 1
C008 C 0.83425(14) 0.68213(13) 0.33688(13) 0.0264(5) Uani 1 1 d . . . . .
H008 H 0.8149 0.6346 0.3192 0.032 Uiso 1 1 calc R . . . .
C009 C 0.88980(14) 0.68439(14) 0.39251(14) 0.0268(5) Uani 1 1 d . . . . .
H009 H 0.9081 0.6375 0.4129 0.032 Uiso 1 1 calc R . . . .
F1 F 0.9514(7) 0.5000 0.4179(5) 0.030(2) Uani 0.51(2) 2 d S T P A 2

loop_
_atom_site_aniso_label
_atom_site_aniso_U_11
_atom_site_aniso_U_22
_atom_site_aniso_U_33
_atom_site_aniso_U_23
_atom_site_aniso_U_13
_atom_site_aniso_U_12
Cu01 0.0097(3) 0.0381(5) 0.0097(3) 0.000 0.000 0.000
Si02 0.0141(7) 0.0117(7) 0.0146(7) 0.000 0.000 0.000
F003 0.0192(13) 0.0123(11) 0.0200(13) 0.000 0.000 0.000
N004 0.0199(9) 0.0199(9) 0.0199(9) -0.0106(11) -0.0106(11) 0.0106(11)
N005 0.0141(7) 0.0257(13) 0.0141(7) -0.0025(8) -0.0012(9) 0.0025(8)
C006 0.0156(8) 0.0209(14) 0.0156(8) -0.0042(9) -0.0030(11) 0.0042(9)
F0 0.025(4) 0.017(2) 0.038(5) 0.000 -0.013(3) 0.000
C008 0.0324(13) 0.0193(11) 0.0275(12) -0.0056(10) -0.0144(10) 0.0038(9)
C009 0.0289(13) 0.0237(12) 0.0278(13) 0.0011(10) -0.0121(10) 0.0038(10)
F1 0.044(5) 0.021(2) 0.024(3) 0.000 -0.013(3) 0.000

loop_
_atom_type_symbol
_atom_type_description
_atom_type_scat_dispersion_real
_atom_type_scat_dispersion_imag
_atom_type_scat_source
C C 0.0033 0.0016 'International Tables Vol C Tables 4.2.6.8 and 6.1.1.4'
H H 0.0000 0.0000 'International Tables Vol C Tables 4.2.6.8 and 6.1.1.4'
Cu Cu 0.3201 1.2651 'International Tables Vol C Tables 4.2.6.8 and 6.1.1.4'
F F 0.0171 0.0103 'International Tables Vol C Tables 4.2.6.8 and 6.1.1.4'
N N 0.0061 0.0033 'International Tables Vol C Tables 4.2.6.8 and 6.1.1.4'
Si Si 0.0817 0.0704 'International Tables Vol C Tables 4.2.6.8 and 6.1.1.4'

loop_
_geom_angle_atom_site_label_1
_geom_angle_atom_site_label_2
_geom_angle_atom_site_label_3
_geom_angle
_geom_angle_site_symmetry_1
_geom_angle_site_symmetry_3
_geom_angle_publ_flag
N005 Cu01 N005 90.0 3_756 28_755 ?
N005 Cu01 N005 90.0 26_556 . ?
N005 Cu01 N005 90.000(1) 3_756 26_556 ?
N005 Cu01 N005 90.000(1) 28_755 . ?
N005 Cu01 N005 180.0 28_755 26_556 ?
N005 Cu01 N005 180.0 3_756 . ?
F003 Si02 F003 180.0 . 25_766 ?
F0 Si02 F003 90.0 25_766 . ?
F0 Si02 F003 90.0 25_766 25_766 ?
F0 Si02 F003 90.0 . . ?
F0 Si02 F003 90.000(1) . 25_766 ?
F0 Si02 F003 90.000(1) 2_765 . ?
F0 Si02 F003 90.000(1) 26_556 25_766 ?
F0 Si02 F003 90.000(1) 26_556 . ?
F0 Si02 F003 90.000(1) 2_765 25_766 ?
F0 Si02 F0 61.1(9) 25_766 2_765 ?
F0 Si02 F0 180.0 25_766 . ?
F0 Si02 F0 180.0 26_556 2_765 ?
F0 Si02 F0 118.9(9) 25_766 26_556 ?
F0 Si02 F0 61.1(9) 26_556 . ?
F0 Si02 F0 118.9(9) 2_765 . ?
F1 Si02 F003 90.0 25_766 . ?
F1 Si02 F003 90.0 25_766 25_766 ?
F1 Si02 F003 90.0 . 25_766 ?
F1 Si02 F003 90.000(1) 26_556 . ?
F1 Si02 F003 90.000(1) 2_765 . ?
F1 Si02 F003 90.0 . . ?
F1 Si02 F003 90.000(1) 2_765 25_766 ?
F1 Si02 F003 90.000(1) 26_556 25_766 ?
F1 Si02 F1 180.0 25_766 . ?
F1 Si02 F1 61.2(9) 2_765 . ?
F1 Si02 F1 118.8(9) 26_556 . ?
F1 Si02 F1 118.8(9) 25_766 2_765 ?
F1 Si02 F1 61.2(9) 25_766 26_556 ?
F1 Si02 F1 180.0 26_556 2_765 ?
C006 N004 C006 120.000(1) 11_566 8_656 ?
C006 N004 C006 120.0 11_566 . ?
C006 N004 C006 120.0 8_656 . ?
C009 N005 Cu01 121.21(13) . . ?
C009 N005 Cu01 121.21(13) 22_564 . ?
C009 N005 C009 117.6(3) . 22_564 ?
C008 C006 N004 120.69(14) . . ?
C008 C006 N004 120.69(13) 22_564 . ?
C008 C006 C008 118.6(3) . 22_564 ?
Si02 F0 F0 59.5(5) . 26_556 ?
C006 C008 H008 120.5 . . ?
C009 C008 C006 119.0(2) . . ?
C009 C008 H008 120.5 . . ?
N005 C009 C008 122.9(2) . . ?
N005 C009 H009 118.6 . . ?
C008 C009 H009 118.6 . . ?
Si02 F1 F1 59.4(5) . 2_765 ?

loop_
_geom_bond_atom_site_label_1
_geom_bond_atom_site_label_2
_geom_bond_distance
_geom_bond_site_symmetry_2
_geom_bond_publ_flag
Cu01 N005 1.998(2) 3_756 ?
Cu01 N005 1.998(2) . ?
Cu01 N005 1.998(2) 26_556 ?
Cu01 N005 1.998(2) 28_755 ?
Si02 F003 1.704(2) . ?
Si02 F003 1.704(2) 25_766 ?
Si02 F0 1.684(5) 2_765 ?
Si02 F0 1.684(5) 25_766 ?
Si02 F0 1.684(5) 26_556 ?
Si02 F0 1.684(5) . ?
Si02 F1 1.671(4) 26_556 ?
Si02 F1 1.671(4) 25_766 ?
Si02 F1 1.671(4) . ?
Si02 F1 1.671(4) 2_765 ?
N004 C006 1.413(3) 11_566 ?
N004 C006 1.413(3) . ?
N004 C006 1.413(3) 8_656 ?
N005 C009 1.343(3) . ?
N005 C009 1.344(3) 22_564 ?
C006 C008 1.382(3) 22_564 ?
C006 C008 1.382(3) . ?
F0 F0 1.71(2) 26_556 ?
C008 H008 0.9500 . ?
C008 C009 1.377(3) . ?
C009 H009 0.9500 . ?
F1 F1 1.70(2) 2_765 ?

loop_
_geom_torsion_atom_site_label_1
_geom_torsion_atom_site_label_2
_geom_torsion_atom_site_label_3
_geom_torsion_atom_site_label_4
_geom_torsion
_geom_torsion_site_symmetry_1
_geom_torsion_site_symmetry_2
_geom_torsion_site_symmetry_3
_geom_torsion_site_symmetry_4
_geom_torsion_publ_flag
Cu01 N005 C009 C008 -179.89(19) . . . . ?
F003 Si02 F0 F0 90.000(1) 25_766 . . 26_556 ?
F003 Si02 F0 F0 -90.000(1) . . . 26_556 ?
F003 Si02 F1 F1 90.000(1) . . . 2_765 ?
F003 Si02 F1 F1 -90.000(1) 25_766 . . 2_765 ?
N004 C006 C008 C009 -179.90(18) . . . . ?
C006 N004 C006 C008 -36.83(13) 8_656 . . 22_564 ?
C006 N004 C006 C008 -36.83(13) 11_566 . . . ?
C006 N004 C006 C008 143.17(13) 11_566 . . 22_564 ?
C006 N004 C006 C008 143.17(13) 8_656 . . . ?
C006 C008 C009 N005 -0.2(4) . . . . ?
F0 Si02 F0 F0 180.000(1) 2_765 . . 26_556 ?
C008 C006 C008 C009 0.10(18) 22_564 . . . ?
C009 N005 C009 C008 0.11(19) 22_564 . . . ?
F1 Si02 F1 F1 180.000(1) 26_556 . . 2_765 ?
